data_7116276
loop_
_publ_author_name
'Sen, Susan'
'Neogi, Subhadip'
'Rissanen, Kari'
'Bharadwaj, Parimal K.'

_publ_section_title
;
 Solvent induced single-crystal to single-crystal structural
 transformation and concomitant transmetalation in a 3D cationic
 Zn(ii)-framework.
;
_journal_issue 15
_journal_name_full 'Chemical communications (Cambridge, England)'
_journal_page_first 3173
_journal_page_last 3176
_journal_paper_doi 10.1039/c4cc09955a
_journal_volume 51
_journal_year 2015
_chemical_formula_moiety 'C19 H9 N2 O10 Zn2'
_chemical_formula_sum 'C19 H9 N2 O10 Zn2'
_chemical_formula_weight 556.02
_chemical_name_systematic
; 
 ? 
;
_space_group_IT_number 141
_symmetry_cell_setting tetragonal
_symmetry_space_group_name_Hall '-I 4bd 2'
_symmetry_space_group_name_H-M 'I 41/a m d :2'
_atom_sites_solution_hydrogens geom
_atom_sites_solution_primary direct
_atom_sites_solution_secondary difmap
_audit_creation_method SHELXL-97
_audit_update_record
;
2014-12-03 deposited with the CCDC.
2015-01-05 downloaded from the CCDC.
;
_cell_angle_alpha 90.00
_cell_angle_beta 90.00
_cell_angle_gamma 90.00
_cell_formula_units_Z 32
_cell_length_a 25.4440(14)
_cell_length_b 25.4440(14)
_cell_length_c 53.616(3)
_cell_measurement_temperature 100(2)
_cell_measurement_theta_max 27
_cell_measurement_theta_min 2.4
_cell_volume 34711(3)
_computing_cell_refinement 'SAINT 6.45 ( Bruker, 2003)'
_computing_data_collection 'SMART 5.628 (Bruker, 2003)'
_computing_data_reduction 'SAINT 6.45  (Bruker, 2003)'
_computing_molecular_graphics 'Diamond 2.1e'
_computing_structure_refinement 'SHELXL-97 (Sheldrick, 1997)'
_computing_structure_solution 'SHELXS-97 (Sheldrick, 1990)'
_diffrn_ambient_temperature 100(2)
_diffrn_measured_fraction_theta_full 0.999
_diffrn_measured_fraction_theta_max 0.999
_diffrn_measurement_device_type 'Bruker SMART APEX'
_diffrn_measurement_method /w-scans
_diffrn_radiation_monochromator graphite
_diffrn_radiation_source 'fine-focus sealed tube'
_diffrn_radiation_type MoK\a
_diffrn_radiation_wavelength 0.71073
_diffrn_reflns_av_R_equivalents 0.1523
_diffrn_reflns_av_sigmaI/netI 0.0826
_diffrn_reflns_limit_h_max 32
_diffrn_reflns_limit_h_min -32
_diffrn_reflns_limit_k_max 20
_diffrn_reflns_limit_k_min -32
_diffrn_reflns_limit_l_max 68
_diffrn_reflns_limit_l_min -68
_diffrn_reflns_number 136958
_diffrn_reflns_theta_full 25.00
_diffrn_reflns_theta_max 27.00
_diffrn_reflns_theta_min 2.06
_exptl_absorpt_coefficient_mu 1.135
_exptl_absorpt_correction_T_max 0.8218
_exptl_absorpt_correction_T_min 0.7966
_exptl_absorpt_correction_type empirical
_exptl_absorpt_process_details 'SADABAS 2.10 (Bruker 2003)'
_exptl_crystal_colour Colourless
_exptl_crystal_density_diffrn 0.851
_exptl_crystal_density_method 'not measured'
_exptl_crystal_description Hexagonal
_exptl_crystal_F_000 8864
_exptl_crystal_size_max 0.21
_exptl_crystal_size_mid 0.19
_exptl_crystal_size_min 0.18
_platon_squeeze_details ' ?'
_refine_diff_density_max 0.997
_refine_diff_density_min -0.622
_refine_diff_density_rms 0.085
_refine_ls_extinction_method none
_refine_ls_goodness_of_fit_ref 1.030
_refine_ls_hydrogen_treatment constr
_refine_ls_matrix_type full
_refine_ls_number_parameters 307
_refine_ls_number_reflns 9913
_refine_ls_number_restraints 0
_refine_ls_restrained_S_all 1.030
_refine_ls_R_factor_all 0.1433
_refine_ls_R_factor_gt 0.0707
_refine_ls_shift/su_max 0.000
_refine_ls_shift/su_mean 0.000
_refine_ls_structure_factor_coef Fsqd
_refine_ls_weighting_details 'calc w=1/[\s^2^(Fo^2^)+(0.1000P)^2^+0.0000P] where P=(Fo^2^+2Fc^2^)/3'
_refine_ls_weighting_scheme calc
_refine_ls_wR_factor_gt 0.1670
_refine_ls_wR_factor_ref 0.1925
_reflns_number_gt 6070
_reflns_number_total 9913
_reflns_threshold_expression >2sigma(I)
_cod_data_source_file c4cc09955a2.cif
_cod_data_source_block 2-DCM
_cod_depositor_comments
;
The following automatic conversions were performed:

'_symmetry_cell_setting' value 'Tetragonal' changed to 'tetragonal'
according to
/usr/data/users/saulius/crontab/automatic-downloads/rss-feeds/RSC/lib/dictionaries/cif_core.dic
dictionary named 'cif_core.dic' version 2.4.2 from 2011-04-26.

Automatic conversion script
Id: cif_fix_values 2935 2014-11-11 08:27:57Z andrius 

 Adding full bibliography for 7116274--7116278.cif.
;
_cod_original_sg_symbol_H-M I41/amd
_cod_database_code 7116276

loop_
_symmetry_equiv_pos_as_xyz
'x, y, z'
'-y+1/4, x+3/4, z+1/4'
'-x, -y+1/2, z'
'y+1/4, -x+1/4, z+3/4'
'x, -y, -z'
'-x, y+1/2, -z'
'y+1/4, x+3/4, -z+1/4'
'-y+1/4, -x+1/4, -z+3/4'
'x+1/2, y+1/2, z+1/2'
'-y+3/4, x+5/4, z+3/4'
'-x+1/2, -y+1, z+1/2'
'y+3/4, -x+3/4, z+5/4'
'x+1/2, -y+1/2, -z+1/2'
'-x+1/2, y+1, -z+1/2'
'y+3/4, x+5/4, -z+3/4'
'-y+3/4, -x+3/4, -z+5/4'
'-x, -y, -z'
'y-1/4, -x-3/4, -z-1/4'
'x, y-1/2, -z'
'-y-1/4, x-1/4, -z-3/4'
'-x, y, z'
'x, -y-1/2, z'
'-y-1/4, -x-3/4, z-1/4'
'y-1/4, x-1/4, z-3/4'
'-x+1/2, -y+1/2, -z+1/2'
'y+1/4, -x-1/4, -z+1/4'
'x+1/2, y, -z+1/2'
'-y+1/4, x+1/4, -z-1/4'
'-x+1/2, y+1/2, z+1/2'
'x+1/2, -y, z+1/2'
'-y+1/4, -x-1/4, z+1/4'
'y+1/4, x+1/4, z-1/4'

loop_
_atom_site_label
_atom_site_type_symbol
_atom_site_fract_x
_atom_site_fract_y
_atom_site_fract_z
_atom_site_U_iso_or_equiv
_atom_site_adp_type
_atom_site_occupancy
_atom_site_symmetry_multiplicity
_atom_site_calc_flag
_atom_site_refinement_flags
Zn1 Zn 0.28215(3) 0.7500 0.027474(14) 0.0334(2) Uani 1 2 d S
Zn2 Zn 0.19680(3) 0.7500 -0.010916(13) 0.0328(2) Uani 1 2 d S
Zn3 Zn 0.22329(2) 0.44460(2) 0.126796(10) 0.03988(18) Uani 1 1 d .
O2 O 0.27730(14) 0.41182(12) 0.14975(6) 0.0492(9) Uani 1 1 d .
C3 C 0.3129(2) 0.4387(2) 0.16016(10) 0.0518(14) Uani 1 1 d .
O4 O 0.24737(14) 0.80600(14) -0.02417(6) 0.0522(9) Uani 1 1 d .
O6 O 0.26597(12) 0.42103(14) 0.09728(6) 0.0474(9) Uani 1 1 d .
C7 C 0.1891(2) 0.6767(2) 0.03065(11) 0.0500(14) Uani 1 1 d .
O8 O 0.16653(13) 0.69525(14) 0.01205(7) 0.0553(10) Uani 1 1 d .
N9 N 0.04220(15) 0.55683(17) 0.04645(9) 0.0538(12) Uani 1 1 d .
O10 O 0.20401(16) 0.49583(14) 0.15509(7) 0.0630(11) Uani 1 1 d .
O11 O 0.16546(17) 0.39097(17) 0.13121(9) 0.0878(14) Uani 1 1 d .
C12 C 0.20750(19) 0.5321(2) 0.09201(10) 0.0523(14) Uani 1 1 d .
O13 O 0.23206(15) 0.69538(16) 0.03973(8) 0.0742(12) Uani 1 1 d .
C14 C 0.3717(2) 0.44697(18) 0.19756(9) 0.0500(14) Uani 1 1 d .
H14 H 0.3785 0.4824 0.1930 0.060 Uiso 1 1 calc R
N15 N 0.3401(2) 0.29140(15) 0.21826(8) 0.0608(14) Uani 1 1 d .
C16 C 0.3827(2) 0.37508(18) 0.22577(10) 0.0564(15) Uani 1 1 d .
H16 H 0.3977 0.3606 0.2405 0.068 Uiso 1 1 calc R
C17 C 0.12510(18) 0.54398(18) 0.06778(9) 0.0474(13) Uani 1 1 d .
H17 H 0.1113 0.5132 0.0753 0.057 Uiso 1 1 calc R
C18 C 0.11566(18) 0.61477(19) 0.03818(10) 0.0499(14) Uani 1 1 d .
H18 H 0.0952 0.6322 0.0259 0.060 Uiso 1 1 calc R
C19 C 0.2897(2) 0.8198(2) -0.01641(10) 0.0555(15) Uani 1 1 d .
C20 C 0.3277(2) 0.36447(19) 0.18936(9) 0.0532(14) Uani 1 1 d .
H20 H 0.3058 0.3427 0.1793 0.064 Uiso 1 1 calc R
C21 C 0.16665(19) 0.63151(19) 0.04368(10) 0.0489(13) Uani 1 1 d .
C22 C 0.3382(2) 0.41568(18) 0.18218(8) 0.0430(12) Uani 1 1 d .
O23 O 0.31081(16) 0.69673(18) 0.00394(9) 0.0918(15) Uani 1 1 d .
C24 C 0.19668(19) 0.60365(19) 0.06190(10) 0.0510(14) Uani 1 1 d .
H24 H 0.2313 0.6148 0.0659 0.061 Uiso 1 1 calc R
C25 C 0.3491(3) 0.2500 0.20462(12) 0.056(2) Uani 1 2 d S
H25 H 0.3603 0.2500 0.1877 0.067 Uiso 1 2 calc SR
C26 C 0.3491(2) 0.34525(18) 0.21111(10) 0.0513(14) Uani 1 1 d .
C27 C 0.17573(18) 0.5613(2) 0.07354(10) 0.0479(13) Uani 1 1 d .
C28 C 0.09582(17) 0.5721(2) 0.05113(10) 0.0504(14) Uani 1 1 d .
C29 C 0.3234(4) 0.2771(2) 0.24354(11) 0.121(3) Uani 1 1 d .
H29 H 0.3146 0.3000 0.2569 0.146 Uiso 1 1 calc R
C30 C 0.0302(3) 0.5077(3) 0.03989(18) 0.125(3) Uani 1 1 d .
H30 H 0.0534 0.4796 0.0361 0.149 Uiso 1 1 calc R
C31 C 0.0000 0.5835(3) 0.04957(16) 0.059(2) Uani 1 2 d S
H31 H 0.0000 0.6198 0.0538 0.071 Uiso 1 2 calc SR
O33 O 0.1428(2) 0.7500 -0.03778(12) 0.096(2) Uani 1 2 d S
C37 C 0.3942(2) 0.42710(19) 0.21865(9) 0.0477(13) Uani 1 1 d .
O43 O 0.3338(2) 0.7500 0.05399(11) 0.102(2) Uani 1 2 d S
O1 O 0.18501(13) 0.49495(17) 0.10366(7) 0.0700(12) Uani 1 1 d .

loop_
_atom_site_aniso_label
_atom_site_aniso_U_11
_atom_site_aniso_U_22
_atom_site_aniso_U_33
_atom_site_aniso_U_23
_atom_site_aniso_U_13
_atom_site_aniso_U_12
Zn1 0.0261(4) 0.0416(4) 0.0323(4) 0.000 -0.0029(3) 0.000
Zn2 0.0286(4) 0.0368(4) 0.0331(4) 0.000 -0.0036(3) 0.000
Zn3 0.0420(3) 0.0400(3) 0.0377(3) 0.0050(3) 0.0045(3) 0.0000(3)
O2 0.076(3) 0.0284(17) 0.043(2) -0.0056(15) -0.0126(18) 0.0059(17)
C3 0.066(4) 0.046(3) 0.044(3) -0.019(3) 0.002(3) 0.005(3)
O4 0.047(2) 0.057(2) 0.052(2) 0.0147(18) 0.0103(18) -0.0103(18)
O6 0.0341(19) 0.070(2) 0.0378(19) -0.0099(18) 0.0001(15) -0.0055(17)
C7 0.036(3) 0.041(3) 0.072(4) 0.003(3) 0.011(3) -0.002(2)
O8 0.047(2) 0.057(2) 0.061(2) 0.0210(19) 0.0047(19) 0.0060(18)
N9 0.036(2) 0.041(3) 0.084(3) 0.010(2) 0.005(2) -0.010(2)
O10 0.089(3) 0.048(2) 0.053(2) -0.0015(19) 0.031(2) 0.013(2)
O11 0.068(3) 0.083(3) 0.112(4) -0.002(3) 0.000(3) -0.037(2)
C12 0.031(3) 0.072(4) 0.054(3) 0.011(3) 0.002(2) 0.011(3)
O13 0.062(3) 0.069(3) 0.092(3) 0.027(2) -0.002(2) -0.015(2)
C14 0.076(4) 0.025(2) 0.049(3) -0.010(2) 0.001(3) -0.010(3)
N15 0.112(4) 0.028(2) 0.042(3) 0.004(2) -0.023(3) -0.001(2)
C16 0.086(4) 0.033(3) 0.050(3) 0.002(2) -0.025(3) 0.000(3)
C17 0.043(3) 0.036(3) 0.063(4) 0.022(3) 0.011(3) 0.006(2)
C18 0.035(3) 0.048(3) 0.066(4) 0.027(3) 0.001(3) 0.010(2)
C19 0.051(4) 0.074(4) 0.041(3) 0.022(3) 0.010(3) -0.004(3)
C20 0.076(4) 0.033(3) 0.050(3) -0.011(2) -0.015(3) -0.005(3)
C21 0.036(3) 0.044(3) 0.068(4) 0.015(3) 0.005(3) 0.009(2)
C22 0.062(3) 0.032(3) 0.035(3) -0.002(2) -0.014(2) 0.003(2)
O23 0.073(3) 0.112(4) 0.091(3) -0.055(3) 0.014(3) 0.013(3)
C24 0.035(3) 0.051(3) 0.066(4) 0.015(3) -0.005(3) -0.001(2)
C25 0.116(7) 0.029(4) 0.023(4) 0.000 -0.014(4) 0.000
C26 0.079(4) 0.030(3) 0.045(3) 0.000(2) -0.012(3) 0.000(3)
C27 0.032(3) 0.061(3) 0.051(3) 0.017(3) 0.004(2) 0.007(2)
C28 0.023(2) 0.052(3) 0.076(4) 0.014(3) 0.007(3) 0.005(2)
C29 0.292(11) 0.033(3) 0.039(4) 0.008(3) -0.018(5) 0.027(5)
C30 0.090(5) 0.095(6) 0.189(9) -0.017(6) 0.052(6) -0.002(5)
C31 0.029(4) 0.046(5) 0.102(7) 0.015(5) 0.000 0.000
O33 0.090(5) 0.109(5) 0.090(5) 0.000 -0.057(4) 0.000
C37 0.058(3) 0.040(3) 0.045(3) -0.008(2) -0.018(3) -0.001(2)
O43 0.090(5) 0.137(6) 0.078(4) 0.000 -0.064(4) 0.000
O1 0.038(2) 0.096(3) 0.076(3) 0.049(3) 0.0159(19) 0.013(2)

loop_
_atom_type_symbol
_atom_type_description
_atom_type_scat_dispersion_real
_atom_type_scat_dispersion_imag
_atom_type_scat_source
C C 0.0033 0.0016 'International Tables Vol C Tables 4.2.6.8 and 6.1.1.4'
H H 0.0000 0.0000 'International Tables Vol C Tables 4.2.6.8 and 6.1.1.4'
N N 0.0061 0.0033 'International Tables Vol C Tables 4.2.6.8 and 6.1.1.4'
O O 0.0106 0.0060 'International Tables Vol C Tables 4.2.6.8 and 6.1.1.4'
Zn Zn 0.2839 1.4301 'International Tables Vol C Tables 4.2.6.8 and 6.1.1.4'

loop_
_geom_angle_atom_site_label_1
_geom_angle_atom_site_label_2
_geom_angle_atom_site_label_3
_geom_angle
_geom_angle_site_symmetry_1
_geom_angle_site_symmetry_3
O43 Zn1 O23 102.5(2) . .
O43 Zn1 O23 102.5(2) . 22_575
O23 Zn1 O23 85.8(3) . 22_575
O43 Zn1 O13 101.07(19) . .
O23 Zn1 O13 88.19(19) . .
O23 Zn1 O13 156.41(19) 22_575 .
O43 Zn1 O13 101.07(19) . 22_575
O23 Zn1 O13 156.41(19) . 22_575
O23 Zn1 O13 88.19(19) 22_575 22_575
O13 Zn1 O13 88.2(2) . 22_575
O43 Zn1 Zn2 176.2(2) . .
O23 Zn1 Zn2 80.20(14) . .
O23 Zn1 Zn2 80.20(14) 22_575 .
O13 Zn1 Zn2 76.30(12) . .
O13 Zn1 Zn2 76.30(12) 22_575 .
O33 Zn2 O8 100.28(18) . 22_575
O33 Zn2 O8 100.28(18) . .
O8 Zn2 O8 87.6(2) 22_575 .
O33 Zn2 O4 100.53(18) . .
O8 Zn2 O4 88.35(14) 22_575 .
O8 Zn2 O4 159.19(15) . .
O33 Zn2 O4 100.53(18) . 22_575
O8 Zn2 O4 159.19(15) 22_575 22_575
O8 Zn2 O4 88.35(14) . 22_575
O4 Zn2 O4 88.2(2) . 22_575
O33 Zn2 Zn1 177.1(2) . .
O8 Zn2 Zn1 81.77(11) 22_575 .
O8 Zn2 Zn1 81.77(11) . .
O4 Zn2 Zn1 77.44(10) . .
O4 Zn2 Zn1 77.44(10) 22_575 .
O6 Zn3 O11 106.50(16) . .
O6 Zn3 O2 89.37(14) . .
O11 Zn3 O2 98.32(16) . .
O6 Zn3 O1 88.08(15) . .
O11 Zn3 O1 98.53(17) . .
O2 Zn3 O1 162.99(16) . .
O6 Zn3 O10 153.79(15) . .
O11 Zn3 O10 99.65(17) . .
O2 Zn3 O10 88.55(14) . .
O1 Zn3 O10 86.35(17) . .
O6 Zn3 Zn3 77.18(10) . 16_554
O11 Zn3 Zn3 176.31(14) . 16_554
O2 Zn3 Zn3 81.45(10) . 16_554
O1 Zn3 Zn3 81.58(11) . 16_554
O10 Zn3 Zn3 76.66(11) . 16_554
C3 O2 Zn3 122.1(3) . .
O2 C3 O6 125.1(5) . 16_554
O2 C3 C22 116.9(5) . .
O6 C3 C22 117.9(5) 16_554 .
C19 O4 Zn2 130.1(3) . .
C3 O6 Zn3 129.3(3) 16_554 .
O8 C7 O13 123.7(5) . .
O8 C7 C21 120.0(5) . .
O13 C7 C21 116.2(5) . .
C7 O8 Zn2 125.2(3) . .
C31 N9 C30 109.9(5) . .
C31 N9 C28 128.9(5) . .
C30 N9 C28 121.0(5) . .
C12 O10 Zn3 128.8(3) 16_554 .
O10 C12 O1 125.3(5) 16_554 .
O10 C12 C27 117.5(5) 16_554 .
O1 C12 C27 117.2(5) . .
C7 O13 Zn1 132.4(4) . .
C37 C14 C22 121.5(4) . .
C25 N15 C26 126.3(5) . .
C25 N15 C29 111.7(4) . .
C26 N15 C29 121.8(4) . .
C26 C16 C37 119.3(5) . .
C28 C17 C27 118.9(4) . .
C28 C18 C21 118.2(5) . .
O4 C19 O23 124.8(5) . 22_575
O4 C19 C37 120.2(5) . 23_675
O23 C19 C37 114.9(5) 22_575 23_675
C26 C20 C22 119.5(5) . .
C18 C21 C24 119.3(4) . .
C18 C21 C7 120.2(5) . .
C24 C21 C7 120.5(5) . .
C20 C22 C14 118.6(4) . .
C20 C22 C3 121.0(4) . .
C14 C22 C3 120.2(4) . .
C19 O23 Zn1 127.3(4) 22_575 .
C27 C24 C21 120.0(5) . .
N15 C25 N15 107.9(6) 22_565 .
C20 C26 C16 122.0(5) . .
C20 C26 N15 120.0(5) . .
C16 C26 N15 117.9(4) . .
C24 C27 C17 120.8(5) . .
C24 C27 C12 119.5(5) . .
C17 C27 C12 119.6(5) . .
C17 C28 C18 122.7(5) . .
C17 C28 N9 119.3(4) . .
C18 C28 N9 118.0(5) . .
C29 C29 N15 104.3(3) 22_565 .
N9 C30 C30 103.2(4) . 21
N9 C31 N9 113.8(7) . 21
C14 C37 C16 119.0(5) . .
C14 C37 C19 119.7(5) . 31_665
C16 C37 C19 121.3(5) . 31_665
C12 O1 Zn3 123.6(3) . .

loop_
_geom_bond_atom_site_label_1
_geom_bond_atom_site_label_2
_geom_bond_distance
_geom_bond_site_symmetry_2
Zn1 O43 1.937(5) .
Zn1 O23 1.990(4) .
Zn1 O23 1.990(4) 22_575
Zn1 O13 1.997(4) .
Zn1 O13 1.997(4) 22_575
Zn1 Zn2 2.9921(10) .
Zn2 O33 1.990(5) .
Zn2 O8 2.012(3) 22_575
Zn2 O8 2.012(3) .
Zn2 O4 2.047(3) .
Zn2 O4 2.047(3) 22_575
Zn3 O6 2.011(3) .
Zn3 O11 2.021(4) .
Zn3 O2 2.025(3) .
Zn3 O1 2.032(3) .
Zn3 O10 2.060(3) .
Zn3 Zn3 2.9609(11) 16_554
O2 C3 1.265(6) .
C3 O6 1.287(6) 16_554
C3 C22 1.466(7) .
O4 C19 1.206(6) .
O6 C3 1.287(6) 16_554
C7 O8 1.245(6) .
C7 O13 1.287(6) .
C7 C21 1.462(7) .
N9 C31 1.282(6) .
N9 C30 1.333(8) .
N9 C28 1.440(6) .
O10 C12 1.248(6) 16_554
C12 O10 1.248(6) 16_554
C12 O1 1.270(6) .
C12 C27 1.478(7) .
C14 C37 1.365(7) .
C14 C22 1.429(6) .
N15 C25 1.303(6) .
N15 C26 1.441(6) .
N15 C29 1.466(7) .
C16 C26 1.387(7) .
C16 C37 1.408(7) .
C17 C28 1.365(6) .
C17 C27 1.396(6) .
C18 C28 1.385(6) .
C18 C21 1.397(6) .
C19 O23 1.287(6) 22_575
C19 C37 1.482(7) 23_675
C20 C26 1.377(7) .
C20 C22 1.385(6) .
C21 C24 1.429(6) .
O23 C19 1.287(6) 22_575
C24 C27 1.354(6) .
C25 N15 1.303(6) 22_565
C29 C29 1.380(10) 22_565
C30 C30 1.538(14) 21
C31 N9 1.282(6) 21
C37 C19 1.482(7) 31_665

loop_
_platon_squeeze_void_nr
_platon_squeeze_void_average_x
_platon_squeeze_void_average_y
_platon_squeeze_void_average_z
_platon_squeeze_void_volume
_platon_squeeze_void_count_electrons
1 -0.028 0.135 0.010 22282.1 5788.5
